data_7105935
loop_
_publ_author_name
' Felipe Garcia'
'Robert J. Less'
'Mary McPartlin'
'Annette Michalski'
'Robert E. Mulvey'
'Vesal Naseri'
'Matthew  Stead'
'Ana Moran de Vega'
'Dominic S. Wright'

_publ_section_title
;
 Confinement of halide ions within homologous inverse coordination hosts;
 modification of halide-ion selectivity
;
_journal_issue 6
_journal_name_full 'Chemical Communications'
_journal_page_first 1821
_journal_page_last 1823
_journal_paper_doi 10.1039/c0cc04483k
_journal_volume 47
_journal_year 2011
_chemical_formula_sum 'C134 H188 Al4 Br Li17 O14.5 P12'
_chemical_formula_weight 2708.29
_space_group_IT_number 219
_symmetry_cell_setting cubic
_symmetry_space_group_name_Hall 'F -4a 2 3'
_symmetry_space_group_name_H-M 'F -4 3 c'
_atom_sites_solution_hydrogens geom
_atom_sites_solution_primary direct
_atom_sites_solution_secondary difmap
_audit_creation_method SHELXL-97
_cell_angle_alpha 90.00
_cell_angle_beta 90.00
_cell_angle_gamma 90.00
_cell_formula_units_Z 8
_cell_length_a 35.204(4)
_cell_length_b 35.204(4)
_cell_length_c 35.204(4)
_cell_measurement_reflns_used 48194
_cell_measurement_temperature 180(2)
_cell_measurement_theta_max 27.48
_cell_measurement_theta_min 1.02
_cell_volume 43629(9)
_computing_cell_refinement 'HKL Scalepack (Otwinowski & Minor 1997)'
_computing_data_collection 'Collect (Nonius B.V. 1998)'
_computing_data_reduction
;
HKL Denzo and Scalepack (Otwinowski & Minor 1997)
;
_computing_publication_material 'SHELXL-97 (Sheldrick 1997)'
_computing_structure_refinement 'SHELXL-97 (Sheldrick 1997)'
_computing_structure_solution 'SIR-92 (Altomare et al. 1994)'
_diffrn_ambient_temperature 180(2)
_diffrn_measured_fraction_theta_full 0.938
_diffrn_measured_fraction_theta_max 0.938
_diffrn_measurement_device_type 'Nonius Kappa CCD'
_diffrn_measurement_method 'Thin slice \w and \f scans'
_diffrn_radiation_monochromator graphite
_diffrn_radiation_source 'fine-focus sealed tube'
_diffrn_radiation_type MoK\a
_diffrn_radiation_wavelength 0.71073
_diffrn_reflns_av_R_equivalents 0.0372
_diffrn_reflns_av_sigmaI/netI 0.0235
_diffrn_reflns_limit_h_max 35
_diffrn_reflns_limit_h_min -27
_diffrn_reflns_limit_k_max 30
_diffrn_reflns_limit_k_min -34
_diffrn_reflns_limit_l_max 35
_diffrn_reflns_limit_l_min -26
_diffrn_reflns_number 11370
_diffrn_reflns_theta_full 21.00
_diffrn_reflns_theta_max 21.00
_diffrn_reflns_theta_min 5.18
_diffrn_standards_number 0
_exptl_absorpt_coefficient_mu 0.330
_exptl_absorpt_correction_T_max 0.816
_exptl_absorpt_correction_T_min 0.696
_exptl_absorpt_correction_type multi-scan
_exptl_absorpt_process_details
;
multi-scan from symmetry-related measurements
Sortav (Blessing 1995)
;
_exptl_crystal_density_diffrn 0.825
_exptl_crystal_density_method 'not measured'
_exptl_crystal_F_000 11408
_exptl_crystal_size_max 0.14
_exptl_crystal_size_mid 0.12
_exptl_crystal_size_min 0.12
_refine_diff_density_max 0.533
_refine_diff_density_min -0.415
_refine_diff_density_rms 0.051
_refine_ls_extinction_method none
_refine_ls_goodness_of_fit_ref 1.130
_refine_ls_hydrogen_treatment constr
_refine_ls_matrix_type full
_refine_ls_number_parameters 162
_refine_ls_number_reflns 1848
_refine_ls_number_restraints 35
_refine_ls_restrained_S_all 1.137
_refine_ls_R_factor_all 0.0761
_refine_ls_R_factor_gt 0.0656
_refine_ls_shift/su_max 0.001
_refine_ls_shift/su_mean 0.000
_refine_ls_structure_factor_coef Fsqd
_refine_ls_weighting_details 'calc w=1/[\s^2^(Fo^2^)+(0.1161P)^2^+136.7211P] where P=(Fo^2^+2Fc^2^)/3'
_refine_ls_weighting_scheme calc
_refine_ls_wR_factor_gt 0.1723
_refine_ls_wR_factor_ref 0.1881
_reflns_number_gt 1691
_reflns_number_total 1848
_reflns_threshold_expression >2sigma(I)
_cod_data_source_file C0CC04483K.TXT
_cod_data_source_block dw0609
_cod_original_sg_symbol_H-M F-43c
_cod_original_formula_sum 'C134 H188 Al4 Br Li17 O14.50 P12'
_cod_database_code 7105935

loop_
_symmetry_equiv_pos_as_xyz
'x, y, z'
'-x, -y, z'
'-x, y, -z'
'x, -y, -z'
'z, x, y'
'z, -x, -y'
'-z, -x, y'
'-z, x, -y'
'y, z, x'
'-y, z, -x'
'y, -z, -x'
'-y, -z, x'
'y+1/2, x+1/2, z+1/2'
'-y+1/2, -x+1/2, z+1/2'
'y+1/2, -x+1/2, -z+1/2'
'-y+1/2, x+1/2, -z+1/2'
'x+1/2, z+1/2, y+1/2'
'-x+1/2, z+1/2, -y+1/2'
'-x+1/2, -z+1/2, y+1/2'
'x+1/2, -z+1/2, -y+1/2'
'z+1/2, y+1/2, x+1/2'
'z+1/2, -y+1/2, -x+1/2'
'-z+1/2, y+1/2, -x+1/2'
'-z+1/2, -y+1/2, x+1/2'
'x, y+1/2, z+1/2'
'-x, -y+1/2, z+1/2'
'-x, y+1/2, -z+1/2'
'x, -y+1/2, -z+1/2'
'z, x+1/2, y+1/2'
'z, -x+1/2, -y+1/2'
'-z, -x+1/2, y+1/2'
'-z, x+1/2, -y+1/2'
'y, z+1/2, x+1/2'
'-y, z+1/2, -x+1/2'
'y, -z+1/2, -x+1/2'
'-y, -z+1/2, x+1/2'
'y+1/2, x+1, z+1'
'-y+1/2, -x+1, z+1'
'y+1/2, -x+1, -z+1'
'-y+1/2, x+1, -z+1'
'x+1/2, z+1, y+1'
'-x+1/2, z+1, -y+1'
'-x+1/2, -z+1, y+1'
'x+1/2, -z+1, -y+1'
'z+1/2, y+1, x+1'
'z+1/2, -y+1, -x+1'
'-z+1/2, y+1, -x+1'
'-z+1/2, -y+1, x+1'
'x+1/2, y, z+1/2'
'-x+1/2, -y, z+1/2'
'-x+1/2, y, -z+1/2'
'x+1/2, -y, -z+1/2'
'z+1/2, x, y+1/2'
'z+1/2, -x, -y+1/2'
'-z+1/2, -x, y+1/2'
'-z+1/2, x, -y+1/2'
'y+1/2, z, x+1/2'
'-y+1/2, z, -x+1/2'
'y+1/2, -z, -x+1/2'
'-y+1/2, -z, x+1/2'
'y+1, x+1/2, z+1'
'-y+1, -x+1/2, z+1'
'y+1, -x+1/2, -z+1'
'-y+1, x+1/2, -z+1'
'x+1, z+1/2, y+1'
'-x+1, z+1/2, -y+1'
'-x+1, -z+1/2, y+1'
'x+1, -z+1/2, -y+1'
'z+1, y+1/2, x+1'
'z+1, -y+1/2, -x+1'
'-z+1, y+1/2, -x+1'
'-z+1, -y+1/2, x+1'
'x+1/2, y+1/2, z'
'-x+1/2, -y+1/2, z'
'-x+1/2, y+1/2, -z'
'x+1/2, -y+1/2, -z'
'z+1/2, x+1/2, y'
'z+1/2, -x+1/2, -y'
'-z+1/2, -x+1/2, y'
'-z+1/2, x+1/2, -y'
'y+1/2, z+1/2, x'
'-y+1/2, z+1/2, -x'
'y+1/2, -z+1/2, -x'
'-y+1/2, -z+1/2, x'
'y+1, x+1, z+1/2'
'-y+1, -x+1, z+1/2'
'y+1, -x+1, -z+1/2'
'-y+1, x+1, -z+1/2'
'x+1, z+1, y+1/2'
'-x+1, z+1, -y+1/2'
'-x+1, -z+1, y+1/2'
'x+1, -z+1, -y+1/2'
'z+1, y+1, x+1/2'
'z+1, -y+1, -x+1/2'
'-z+1, y+1, -x+1/2'
'-z+1, -y+1, x+1/2'

loop_
_atom_site_label
_atom_site_type_symbol
_atom_site_fract_x
_atom_site_fract_y
_atom_site_fract_z
_atom_site_U_iso_or_equiv
_atom_site_adp_type
_atom_site_occupancy
_atom_site_symmetry_multiplicity
_atom_site_calc_flag
_atom_site_refinement_flags
_atom_site_disorder_assembly
_atom_site_disorder_group
Br1 Br 0.5000 0.5000 0.5000 0.0560(5) Uani 1 12 d S . .
Al1 Al 0.56949(5) 0.56949(5) 0.43051(5) 0.0528(7) Uani 0.93 3 d SP A 1
C1 C 0.60261(17) 0.60261(17) 0.39739(17) 0.069(3) Uani 1 3 d S . .
H1A H 0.6037 0.5921 0.3722 0.103 Uiso 0.33 1 calc PR A 1
H1B H 0.6278 0.6037 0.4079 0.103 Uiso 0.33 1 calc PR A 1
H1C H 0.5921 0.6278 0.3963 0.103 Uiso 0.33 1 calc PR A 1
Li2 Li 0.5416(2) 0.5416(2) 0.5416(2) 0.051(3) Uani 1 3 d S . .
Li1 Li 0.6123(2) 0.5400(3) 0.5018(4) 0.073(3) Uani 1 1 d . . .
P1 P 0.56012(4) 0.59319(4) 0.49500(5) 0.0620(5) Uani 1 1 d . . .
C11 C 0.59592(12) 0.63076(10) 0.50728(12) 0.0747(17) Uani 1 1 d G . .
C12 C 0.60891(19) 0.63127(15) 0.54456(12) 0.125(3) Uani 1 1 d G A .
H12 H 0.6007 0.6129 0.5617 0.150 Uiso 1 1 calc R . .
C13 C 0.6342(2) 0.65926(19) 0.55628(16) 0.177(5) Uani 1 1 d G A .
H13 H 0.6429 0.6596 0.5812 0.213 Uiso 1 1 calc R . .
C14 C 0.64644(17) 0.68674(15) 0.5307(2) 0.141(4) Uani 1 1 d G A .
H14 H 0.6633 0.7055 0.5386 0.170 Uiso 1 1 calc R . .
C15 C 0.63345(14) 0.68623(11) 0.49344(18) 0.099(2) Uani 1 1 d G A .
H15 H 0.6417 0.7046 0.4763 0.119 Uiso 1 1 calc R . .
C16 C 0.60819(13) 0.65824(12) 0.48172(12) 0.084(2) Uani 1 1 d G A .
H16 H 0.5995 0.6579 0.4568 0.101 Uiso 1 1 calc R . .
O1S O 0.66485(10) 0.55634(12) 0.50453(14) 0.0794(12) Uani 1 1 d D A .
C1S C 0.6815(2) 0.5812(3) 0.4786(2) 0.112(3) Uani 1 1 d D . .
H1S1 H 0.6633 0.6004 0.4708 0.134 Uiso 1 1 calc R A .
H1S2 H 0.6897 0.5674 0.4562 0.134 Uiso 1 1 calc R . .
C2S C 0.7141(2) 0.5990(3) 0.4970(3) 0.130(3) Uani 1 1 d D A .
H2S1 H 0.7346 0.6030 0.4791 0.156 Uiso 1 1 calc R . .
H2S2 H 0.7071 0.6232 0.5081 0.156 Uiso 1 1 calc R . .
C3S C 0.7251(2) 0.5719(3) 0.5263(3) 0.130(3) Uani 1 1 d D . .
H3S1 H 0.7355 0.5851 0.5482 0.156 Uiso 0.80 1 calc PR A 1
H3S2 H 0.7441 0.5545 0.5167 0.156 Uiso 0.80 1 calc PR A 1
H3S3 H 0.7189 0.5805 0.5518 0.156 Uiso 0.20 1 calc PR A 2
H3S4 H 0.7517 0.5647 0.5249 0.156 Uiso 0.20 1 calc PR A 2
C4S C 0.6918(4) 0.5522(6) 0.5363(4) 0.185(8) Uani 0.80 1 d PD A 1
H4S1 H 0.6974 0.5255 0.5407 0.222 Uiso 0.80 1 calc PR A 1
H4S2 H 0.6810 0.5627 0.5594 0.222 Uiso 0.80 1 calc PR A 1
C4S' C 0.6949(7) 0.5370(7) 0.5100(8) 0.048(6) Uiso 0.20 1 d P A 2
H4S3 H 0.7041 0.5257 0.4866 0.057 Uiso 0.20 1 calc PR A 2
H4S4 H 0.6910 0.5172 0.5288 0.057 Uiso 0.20 1 calc PR A 2
Li3 Li 0.7500 0.5000 0.5000 0.100 Uiso 0.17 4 d SP . .
Li3Y Li 0.6942 0.8058 0.6942 0.16(10) Uiso 0.12 3 d SPD . .
O1T O 0.6536(8) 0.8237(11) 0.7288(8) 0.17(2) Uiso 0.13 1 d PD . .
C1T C 0.6530(14) 0.8387(9) 0.7703(10) 0.12(2) Uiso 0.13 1 d PD . .
H1T1 H 0.6364 0.8233 0.7860 0.149 Uiso 0.13 1 calc PR . .
H1T2 H 0.6784 0.8384 0.7811 0.149 Uiso 0.13 1 calc PR . .
C2T C 0.6379(13) 0.8798(10) 0.7671(10) 0.095(17) Uiso 0.13 1 d PD . .
H2T1 H 0.6198 0.8849 0.7872 0.114 Uiso 0.13 1 calc PR . .
H2T2 H 0.6586 0.8978 0.7691 0.114 Uiso 0.13 1 calc PR . .
C3T C 0.6186(12) 0.8834(10) 0.7282(10) 0.074(13) Uiso 0.13 1 d PD . .
H3T1 H 0.6328 0.9005 0.7120 0.089 Uiso 0.13 1 calc PR . .
H3T2 H 0.5930 0.8932 0.7311 0.089 Uiso 0.13 1 calc PR . .
C4T C 0.6177(16) 0.8431(12) 0.7110(14) 0.14(3) Uiso 0.13 1 d PD . .
H4T1 H 0.6194 0.8440 0.6835 0.172 Uiso 0.13 1 calc PR . .
H4T2 H 0.5946 0.8297 0.7181 0.172 Uiso 0.13 1 calc PR . .
O1U O 0.774(2) 1.223(3) 0.539(3) 0.14(3) Uiso 0.08 1 d P . .
C1U C 0.759(5) 1.275(4) 0.560(5) 0.17(5) Uiso 0.08 1 d P . .
C2U C 0.7579(14) 1.2215(13) 0.4971(19) 0.106(13) Uiso 0.17 1 d P . .
C3U C 0.782(2) 1.252(2) 0.527(2) 0.072(18) Uiso 0.08 1 d P . .
Al1' Al 0.4317(7) 0.4317(7) 0.5683(7) 0.057(10) Uiso 0.07 3 d SP . 2

loop_
_atom_site_aniso_label
_atom_site_aniso_U_11
_atom_site_aniso_U_22
_atom_site_aniso_U_33
_atom_site_aniso_U_23
_atom_site_aniso_U_13
_atom_site_aniso_U_12
Br1 0.0560(5) 0.0560(5) 0.0560(5) 0.000 0.000 0.000
Al1 0.0528(7) 0.0528(7) 0.0528(7) 0.0034(8) 0.0034(8) -0.0034(8)
C1 0.069(3) 0.069(3) 0.069(3) 0.003(3) 0.003(3) -0.003(3)
Li2 0.051(3) 0.051(3) 0.051(3) -0.008(3) -0.008(3) -0.008(3)
Li1 0.051(5) 0.062(5) 0.105(7) -0.007(6) -0.011(6) -0.001(4)
P1 0.0588(8) 0.0543(8) 0.0729(10) -0.0029(7) 0.0015(7) -0.0081(6)
C11 0.073(4) 0.057(3) 0.095(5) 0.001(3) 0.009(4) -0.004(3)
C12 0.181(9) 0.102(6) 0.092(5) 0.000(4) -0.052(6) -0.061(6)
C13 0.221(13) 0.141(9) 0.171(11) -0.006(8) -0.085(10) -0.063(9)
C14 0.104(7) 0.116(8) 0.204(12) -0.037(8) -0.027(7) -0.028(6)
C15 0.079(4) 0.058(4) 0.160(8) -0.007(4) 0.006(5) -0.013(3)
C16 0.082(4) 0.061(4) 0.110(5) 0.001(4) 0.015(4) -0.007(3)
O1S 0.048(2) 0.089(3) 0.102(3) 0.002(3) 0.000(2) -0.0113(19)
C1S 0.072(5) 0.146(7) 0.118(6) 0.045(5) -0.011(4) -0.007(5)
C2S 0.068(4) 0.123(6) 0.199(9) 0.007(7) 0.019(7) -0.027(4)
C3S 0.069(5) 0.171(9) 0.150(8) -0.007(7) -0.033(5) 0.005(6)
C4S 0.091(9) 0.31(2) 0.152(13) 0.074(14) -0.050(9) -0.070(11)

loop_
_atom_type_symbol
_atom_type_description
_atom_type_scat_dispersion_real
_atom_type_scat_dispersion_imag
_atom_type_scat_source
C C 0.0033 0.0016 'International Tables Vol C Tables 4.2.6.8 and 6.1.1.4'
H H 0.0000 0.0000 'International Tables Vol C Tables 4.2.6.8 and 6.1.1.4'
Li Li -0.0003 0.0001 'International Tables Vol C Tables 4.2.6.8 and 6.1.1.4'
O O 0.0106 0.0060 'International Tables Vol C Tables 4.2.6.8 and 6.1.1.4'
Al Al 0.0645 0.0514 'International Tables Vol C Tables 4.2.6.8 and 6.1.1.4'
P P 0.1023 0.0942 'International Tables Vol C Tables 4.2.6.8 and 6.1.1.4'
Br Br -0.2901 2.4595 'International Tables Vol C Tables 4.2.6.8 and 6.1.1.4'

loop_
_geom_angle_atom_site_label_1
_geom_angle_atom_site_label_2
_geom_angle_atom_site_label_3
_geom_angle
_geom_angle_site_symmetry_1
_geom_angle_site_symmetry_3
_geom_angle_publ_flag
Li2 Br1 Li2 109.471(1) 2_665 . ?
Li2 Br1 Li2 109.5 2_665 4_566 ?
Li2 Br1 Li2 109.471(3) . 4_566 ?
Li2 Br1 Li2 109.471(1) 2_665 3_656 ?
Li2 Br1 Li2 109.471(1) . 3_656 ?
Li2 Br1 Li2 109.5 4_566 3_656 ?
C1 Al1 P1 114.68(7) . . ?
C1 Al1 P1 114.68(7) . 11_566 ?
P1 Al1 P1 103.79(8) . 11_566 ?
C1 Al1 P1 114.68(7) . 8_656 ?
P1 Al1 P1 103.79(8) . 8_656 ?
P1 Al1 P1 103.79(8) 11_566 8_656 ?
C1 Al1 Li1 112.32(19) . 8_656 ?
P1 Al1 Li1 54.1(2) . 8_656 ?
P1 Al1 Li1 133.0(2) 11_566 8_656 ?
P1 Al1 Li1 55.1(2) 8_656 8_656 ?
C1 Al1 Li1 112.32(19) . 11_566 ?
P1 Al1 Li1 133.0(2) . 11_566 ?
P1 Al1 Li1 55.1(2) 11_566 11_566 ?
P1 Al1 Li1 54.1(2) 8_656 11_566 ?
Li1 Al1 Li1 106.5(2) 8_656 11_566 ?
C1 Al1 Li1 112.32(19) . . ?
P1 Al1 Li1 55.1(2) . . ?
P1 Al1 Li1 54.1(2) 11_566 . ?
P1 Al1 Li1 133.0(2) 8_656 . ?
Li1 Al1 Li1 106.5(2) 8_656 . ?
Li1 Al1 Li1 106.5(2) 11_566 . ?
Al1' Li2 P1 79.1(3) 2_665 5 ?
Al1' Li2 P1 79.1(3) 2_665 . ?
P1 Li2 P1 116.53(19) 5 . ?
Al1' Li2 P1 79.1(3) 2_665 9 ?
P1 Li2 P1 116.53(19) 5 9 ?
P1 Li2 P1 116.53(19) . 9 ?
Al1' Li2 Br1 180.0(14) 2_665 . ?
P1 Li2 Br1 100.9(3) 5 . ?
P1 Li2 Br1 100.9(3) . . ?
P1 Li2 Br1 100.9(3) 9 . ?
Al1' Li2 Li1 78.0(3) 2_665 9 ?
P1 Li2 Li1 59.2(2) 5 9 ?
P1 Li2 Li1 157.1(6) . 9 ?
P1 Li2 Li1 58.2(2) 9 9 ?
Br1 Li2 Li1 102.0(3) . 9 ?
Al1' Li2 Li1 78.0(3) 2_665 . ?
P1 Li2 Li1 157.1(6) 5 . ?
P1 Li2 Li1 58.2(2) . . ?
P1 Li2 Li1 59.2(2) 9 . ?
Br1 Li2 Li1 102.0(3) . . ?
Li1 Li2 Li1 115.8(2) 9 . ?
P1 Li2 Li1 58.2(2) 5 5 ?
P1 Li2 Li1 59.2(2) . 5 ?
P1 Li2 Li1 157.1(6) 9 5 ?
Br1 Li2 Li1 102.0(3) . 5 ?
Li1 Li2 Li1 115.8(2) 9 5 ?
Li1 Li2 Li1 115.8(2) . 5 ?
O1S Li1 P1 115.4(6) . 11_566 ?
O1S Li1 P1 117.2(4) . . ?
P1 Li1 P1 94.6(4) 11_566 . ?
O1S Li1 P1 112.2(5) . 9 ?
P1 Li1 P1 107.4(3) 11_566 9 ?
P1 Li1 P1 108.4(4) . 9 ?
O1S Li1 Li2 143.2(7) . . ?
P1 Li1 Li2 101.3(4) 11_566 . ?
P1 Li1 Li2 54.8(2) . . ?
P1 Li1 Li2 54.4(2) 9 . ?
O1S Li1 Li1 107.4(3) . 4_566 ?
P1 Li1 Li1 59.2(5) 11_566 4_566 ?
P1 Li1 Li1 134.9(2) . 4_566 ?
P1 Li1 Li1 56.3(4) 9 4_566 ?
Li2 Li1 Li1 92.4(4) . 4_566 ?
O1S Li1 Al1 113.7(5) . . ?
P1 Li1 Al1 49.7(2) 11_566 . ?
P1 Li1 Al1 49.48(19) . . ?
P1 Li1 Al1 134.1(3) 9 . ?
Li2 Li1 Al1 88.1(3) . . ?
Li1 Li1 Al1 107.3(6) 4_566 . ?
C11 P1 Al1 111.36(16) . . ?
C11 P1 Li2 121.9(3) . . ?
Al1 P1 Li2 113.1(3) . . ?
C11 P1 Li1 119.4(3) . 8_656 ?
Al1 P1 Li1 76.2(2) . 8_656 ?
Li2 P1 Li1 106.1(3) . 8_656 ?
C11 P1 Li1 90.7(2) . . ?
Al1 P1 Li1 75.4(3) . . ?
Li2 P1 Li1 67.1(3) . . ?
Li1 P1 Li1 144.5(3) 8_656 . ?
C11 P1 Li1 101.6(3) . 5 ?
Al1 P1 Li1 137.7(3) . 5 ?
Li2 P1 Li1 66.4(2) . 5 ?
Li1 P1 Li1 64.6(3) 8_656 5 ?
Li1 P1 Li1 131.2(4) . 5 ?
C12 C11 C16 120.0 . . ?
C12 C11 P1 116.6(2) . . ?
C16 C11 P1 123.4(2) . . ?
C11 C12 C13 120.0 . . ?
C14 C13 C12 120.0 . . ?
C13 C14 C15 120.0 . . ?
C16 C15 C14 120.0 . . ?
C15 C16 C11 120.0 . . ?
C4S' O1S C1S 94.9(12) . . ?
C4S' O1S C4S 45.4(13) . . ?
C1S O1S C4S 106.9(5) . . ?
C4S' O1S Li1 129.8(11) . . ?
C1S O1S Li1 123.8(5) . . ?
C4S O1S Li1 128.3(6) . . ?
O1S C1S C2S 108.0(6) . . ?
C3S C2S C1S 104.0(6) . . ?
C2S C3S C4S 106.1(6) . . ?
C2S C3S C4S' 93.8(10) . . ?
C4S C3S C4S' 38.5(11) . . ?
O1S C4S C3S 107.2(7) . . ?
O1S C4S' C3S 100.4(15) . . ?
O1S C4S' Li3 162.7(19) . . ?
C3S C4S' Li3 86.3(11) . . ?
C4S' Li3 C4S' 132.4(8) 43_654 4_566 ?
C4S' Li3 C4S' 69.6(12) 43_654 42_645 ?
C4S' Li3 C4S' 132.4(7) 4_566 42_645 ?
C4S' Li3 C4S' 132.4(7) 43_654 . ?
C4S' Li3 C4S' 69.6(12) 4_566 . ?
C4S' Li3 C4S' 132.4(7) 42_645 . ?
O1T Li3Y O1T 114.2(8) 30_566 . ?
O1T Li3Y O1T 114.2(8) 30_566 84_665 ?
O1T Li3Y O1T 114.2(8) . 84_665 ?
C1T O1T C4T 102.7(14) . . ?
C1T O1T Li3Y 134(3) . . ?
C4T O1T Li3Y 118(3) . . ?
C2T C1T O1T 104.6(11) . . ?
C3T C2T C1T 107.2(8) . . ?
C2T C3T C4T 106.5(10) . . ?
C3T C4T O1T 103.0(14) . . ?
C3U O1U C1U 111(10) . 74_675 ?
C2U O1U C1U 115(9) 64_655 74_675 ?
C2U O1U C1U 101(9) . 74_675 ?
C3U C2U C2U 111(8) 39_465 64_655 ?
O1U C2U C2U 111(5) 39_465 64_655 ?
C3U C2U C2U 91(8) 39_465 39_465 ?
C3U C2U O1U 170(8) 39_465 . ?
O1U C2U O1U 156(5) 39_465 . ?
C2U C2U O1U 99(6) 39_465 . ?
C2U C2U C1U 102(6) 39_465 39_465 ?
O1U C2U C1U 137(7) . 39_465 ?
C3U C2U C3U 142(8) 39_465 . ?
O1U C2U C3U 136(5) 39_465 . ?
C1U C2U C3U 103(6) 39_465 . ?
C3U C2U C2U 95(6) 39_465 74_675 ?
O1U C3U C2U 120(10) . 64_655 ?
O1U C3U C1U 95(10) . . ?
C2U C3U C1U 119(10) 64_655 . ?
O1U C3U C2U 62(6) . . ?
C2U C3U C2U 58(6) 64_655 . ?
C1U C3U C2U 120(9) . . ?

loop_
_geom_bond_atom_site_label_1
_geom_bond_atom_site_label_2
_geom_bond_distance
_geom_bond_site_symmetry_2
_geom_bond_publ_flag
Br1 Li2 2.537(14) 2_665 ?
Br1 Li2 2.537(14) . ?
Br1 Li2 2.537(14) 4_566 ?
Br1 Li2 2.537(14) 3_656 ?
Al1 C1 2.020(11) . ?
Al1 P1 2.441(2) . ?
Al1 P1 2.441(2) 11_566 ?
Al1 P1 2.441(2) 8_656 ?
Al1 Li1 3.107(12) 8_656 ?
Al1 Li1 3.107(12) 11_566 ?
Al1 Li1 3.107(12) . ?
Li2 P1 2.533(3) 5 ?
Li2 P1 2.533(3) . ?
Li2 P1 2.533(3) 9 ?
Li2 Li1 2.856(11) 9 ?
Li2 Li1 2.856(11) . ?
Li2 Li1 2.856(11) 5 ?
Li1 O1S 1.941(9) . ?
Li1 P1 2.593(13) 11_566 ?
Li1 P1 2.635(9) . ?
Li1 P1 2.677(13) 9 ?
Li1 Li1 2.816(18) 4_566 ?
P1 C11 1.877(3) . ?
P1 Li1 2.593(13) 8_656 ?
P1 Li1 2.677(13) 5 ?
C11 C12 1.3900 . ?
C11 C16 1.3900 . ?
C12 C13 1.3900 . ?
C13 C14 1.3900 . ?
C14 C15 1.3900 . ?
C15 C16 1.3900 . ?
O1S C4S' 1.27(3) . ?
O1S C1S 1.394(8) . ?
O1S C4S 1.474(10) . ?
C1S C2S 1.460(11) . ?
C2S C3S 1.458(10) . ?
C3S C4S 1.410(12) . ?
C3S C4S' 1.73(3) . ?
C4S' Li3 2.36(3) . ?
Li3 C4S' 2.36(3) 43_654 ?
Li3 C4S' 2.36(3) 4_566 ?
Li3 C4S' 2.36(3) 42_645 ?
Li3Y O1T 1.981(18) 30_566 ?
Li3Y O1T 1.981(18) . ?
Li3Y O1T 1.981(18) 84_665 ?
O1T C1T 1.55(3) . ?
O1T C4T 1.57(3) . ?
C1T C2T 1.55(3) . ?
C2T C3T 1.53(3) . ?
C3T C4T 1.54(3) . ?
O1U C3U 1.14(10) . ?
O1U C2U 1.77(11) 64_655 ?
O1U C2U 1.58(12) . ?
O1U C1U 1.37(18) 74_675 ?
C1U C3U 1.62(19) . ?
C1U O1U 1.37(18) 74_675 ?
C1U C2U 2.20(18) 64_655 ?
C2U C3U 0.89(8) 39_465 ?
C2U O1U 1.77(11) 39_465 ?
C2U C2U 1.49(7) 64_655 ?
C2U C2U 1.49(7) 39_465 ?
C2U C1U 2.20(18) 39_465 ?
C2U C3U 1.75(11) . ?
C2U C2U 2.08(9) 74_675 ?
C3U C2U 0.89(8) 64_655 ?
